data_4500893
loop_
_publ_author_name
'Saha, Dipankar'
'Madras, Giridhar'
'Guru Row, Tayur N.'

_publ_section_title
;
 Manipulation of the Hydration Levels in Minerals of Sodium Cadmium
 Bisulfate toward the Design of Functional Materials
;
_journal_issue 7
_journal_name_full 'Crystal Growth &amp; Design'
_journal_page_first 3213
_journal_paper_doi 10.1021/cg2004613
_journal_volume 11
_journal_year 2011
_chemical_compound_source 'see text'
_chemical_formula_moiety 'Cd H4 O10 S2, 2(Na)'
_chemical_formula_sum 'Cd H4 Na2 O10 S2'
_chemical_formula_weight 386.56
_chemical_name_systematic ?
_space_group_IT_number 14
_symmetry_cell_setting monoclinic
_symmetry_Int_Tables_number 14
_symmetry_space_group_name_Hall '-P 2ybc'
_symmetry_space_group_name_H-M 'P 1 21/c 1'
_atom_sites_solution_hydrogens geom
_atom_sites_solution_primary direct
_atom_sites_solution_secondary difmap
_cell_angle_alpha 90
_cell_angle_beta 106.215(5)
_cell_angle_gamma 90
_cell_formula_units_Z 2
_cell_length_a 5.9085(3)
_cell_length_b 13.0165(5)
_cell_length_c 5.5636(2)
_cell_measurement_reflns_used 4001
_cell_measurement_temperature 293(2)
_cell_measurement_theta_max 25.07
_cell_measurement_theta_min 1.00
_cell_volume 410.86(3)
_computing_cell_refinement
;
CrysAlisPro, Oxford Diffraction Ltd.,
Version 1.171.33.32
;
_computing_data_collection
;
CrysAlisPro, Oxford Diffraction Ltd.,
Version 1.171.33.32 
;
_computing_data_reduction
;
CrysAlisPro, Oxford Diffraction Ltd.,
Version 1.171.33.32
;
_computing_molecular_graphics 'SHELXL97 (Sheldrick, 1997)'
_computing_publication_material 'PLATON (Spek, 2003)'
_computing_structure_refinement 'SHELXS 97 (Sheldrick, 1997)'
_computing_structure_solution
;
CrysAlisPro, Oxford Diffraction Ltd.,
Version 1.171.33.32
;
_diffrn_ambient_temperature 298(2)
_diffrn_detector_area_resol_mean 16.0839
_diffrn_measured_fraction_theta_max 1.000
_diffrn_measurement_device_type 'Xcalibur, Eos, Mova'
_diffrn_measurement_method '\w scans'
_diffrn_radiation_monochromator graphite
_diffrn_radiation_source 'fine-focus sealed tube'
_diffrn_radiation_type MoK\a
_diffrn_radiation_wavelength 0.71073
_diffrn_reflns_av_R_equivalents 0.0276
_diffrn_reflns_av_sigmaI/netI 0.0156
_diffrn_reflns_limit_h_max 7
_diffrn_reflns_limit_h_min -7
_diffrn_reflns_limit_k_max 15
_diffrn_reflns_limit_k_min -15
_diffrn_reflns_limit_l_max 6
_diffrn_reflns_limit_l_min -6
_diffrn_reflns_number 4001
_diffrn_reflns_reduction_process
;
;
_diffrn_reflns_theta_full 25.07
_diffrn_reflns_theta_max 25.07
_diffrn_reflns_theta_min 1.00
_diffrn_standards_number 0
_exptl_absorpt_coefficient_mu 3.312
_exptl_absorpt_correction_T_max 0.6029
_exptl_absorpt_correction_T_min 0.4267
_exptl_absorpt_correction_type 'numerical from crystal shape'
_exptl_absorpt_process_details
;
CrysAlisPro, Oxford Diffraction Ltd.,
Version 1.171.33.34d (release 27-02-2009 CrysAlis171 .NET)
(compiled Feb 27 2009,15:38:38)
Empirical absorption correction using spherical harmonics,
 implemented in SCALE3 ABSPACK scaling algorithm.
;
_exptl_crystal_colour ' Colourless'
_exptl_crystal_density_diffrn 3.125
_exptl_crystal_density_method 'Not Measured'
_exptl_crystal_description ' ?'
_exptl_crystal_F_000 372
_exptl_crystal_size_max 0.31
_exptl_crystal_size_mid 0.22
_exptl_crystal_size_min 0.17
_refine_diff_density_max 0.680
_refine_diff_density_min -0.614
_refine_diff_density_rms 0.117
_refine_ls_extinction_method none
_refine_ls_goodness_of_fit_ref 1.152
_refine_ls_hydrogen_treatment mixed
_refine_ls_matrix_type full
_refine_ls_number_parameters 78
_refine_ls_number_reflns 729
_refine_ls_number_restraints 0
_refine_ls_restrained_S_all 1.152
_refine_ls_R_factor_all 0.0194
_refine_ls_R_factor_gt 0.0189
_refine_ls_shift/su_max 0.000
_refine_ls_shift/su_mean 0.000
_refine_ls_structure_factor_coef Fsqd
_refine_ls_weighting_details 'calc w=1/[\s^2^(Fo^2^)+(0.0317P)^2^+0.3304P] where P=(Fo^2^+2Fc^2^)/3'
_refine_ls_weighting_scheme calc
_refine_ls_wR_factor_gt 0.0528
_refine_ls_wR_factor_ref 0.0532
_reflns_number_gt 709
_reflns_number_total 729
_reflns_threshold_expression >2sigma(I)
_cod_data_source_file cg2004613_si_002.cif
_cod_data_source_block Na2Cd(SO)4.2H2O
_cod_depositor_comments
;
The following automatic conversions were performed:

'_symmetry_cell_setting' value 'Monoclinic' changed to 'monoclinic'
according to /home/saulius/struct/CIF-dictionaries/cif_core.dic
dictionary named 'cif_core.dic' version 2.4.1 from 2010-06-29.

Automatic conversion script
Id: cif_fix_values 1715 2011-07-08 13:25:40Z adriana 
;
_cod_original_sg_symbol_H-M 'P 21/c'
_cod_database_code 4500893

loop_
_symmetry_equiv_pos_site_id
_symmetry_equiv_pos_as_xyz
1 x,y,z
2 -x,1/2+y,1/2-z
3 -x,-y,-z
4 x,1/2-y,1/2+z

loop_
_atom_site_aniso_label
_atom_site_aniso_U_11
_atom_site_aniso_U_22
_atom_site_aniso_U_33
_atom_site_aniso_U_23
_atom_site_aniso_U_13
_atom_site_aniso_U_12
Cd1 0.0152(2) 0.0152(2) 0.0128(2) -0.0022(1) 0.0048(1) -0.0002(1)
S1 0.0142(4) 0.0114(4) 0.0089(3) 0.0004(2) 0.0036(3) 0.0001(2)
O1 0.0192(11) 0.0213(12) 0.0162(10) -0.0082(8) 0.0042(8) 0.0010(9)
O2 0.0221(11) 0.0165(10) 0.0156(10) 0.0020(8) 0.0060(8) -0.0049(8)
O3 0.0196(10) 0.0178(10) 0.0143(10) 0.0064(8) 0.0065(8) -0.0006(8)
O4 0.0177(13) 0.0211(13) 0.0227(12) 0.0019(8) 0.0061(9) 0.0055(8)
O5 0.0185(11) 0.0139(11) 0.0158(11) -0.0002(8) 0.0014(9) -0.0016(9)
Na1 0.0347(8) 0.0276(7) 0.0351(7) -0.0075(5) 0.0241(6) -0.0066(6)

loop_
_atom_site_label
_atom_site_type_symbol
_atom_site_thermal_displace_type
_atom_site_fract_x
_atom_site_fract_y
_atom_site_fract_z
_atom_site_occupancy
_atom_site_U_iso_or_equiv
Cd1 Cd Uani 0.00000 0.00000 0.00000 1.000 0.0142(1)
S1 S Uani 0.23720(11) 0.11780(5) 0.58062(11) 1.000 0.0114(2)
O1 O Uani 0.2448(3) 0.04230(17) 0.3811(3) 1.000 0.0191(6)
O2 O Uani 0.4268(3) 0.19291(15) 0.5952(3) 1.000 0.0179(6)
O3 O Uani 0.2872(3) 0.06068(15) 0.8221(3) 1.000 0.0169(6)
O4 O Uani 0.0062(3) 0.16614(19) 0.5250(3) 1.000 0.0204(7)
O5 O Uani 0.1959(4) -0.14892(18) 0.0185(4) 1.000 0.0168(6)
Na1 Na Uani 0.5807(2) 0.11820(10) 0.2628(2) 1.000 0.0296(4)
H1 H Uiso 0.123(7) -0.192(3) -0.001(7) 1.000 0.024(11)
H2 H Uiso 0.303(8) -0.156(3) 0.159(8) 1.000 0.034(10)

loop_
_atom_type_symbol
_atom_type_description
_atom_type_scat_dispersion_real
_atom_type_scat_dispersion_imag
_atom_type_scat_source
S S 0.1246 0.1234 'International Tables Vol C Tables 4.2.6.8 and 6.1.1.4'
O O 0.0106 0.0060 'International Tables Vol C Tables 4.2.6.8 and 6.1.1.4'
Na Na 0.0362 0.0249 'International Tables Vol C Tables 4.2.6.8 and 6.1.1.4'
H H 0.0000 0.0000 'International Tables Vol C Tables 4.2.6.8 and 6.1.1.4'
Cd Cd -0.8075 1.2024 'International Tables Vol C Tables 4.2.6.8 and 6.1.1.4'

loop_
_geom_angle_atom_site_label_1
_geom_angle_atom_site_label_2
_geom_angle_atom_site_label_3
_geom_angle
_geom_angle_site_symmetry_1
_geom_angle_site_symmetry_3
_geom_angle_publ_flag
O1 Cd1 O5 88.90(8) . . yes
O1 Cd1 O3 88.00(6) . 1_554 yes
O1 Cd1 O1 180.00 . 3_555 yes
O1 Cd1 O5 91.10(8) . 3_555 yes
O1 Cd1 O3 92.00(6) . 3_556 yes
O3 Cd1 O5 83.38(8) 1_554 . yes
O1 Cd1 O5 91.10(8) 3_555 . yes
O5 Cd1 O5 180.00 . 3_555 yes
O3 Cd1 O5 96.62(8) 3_556 . yes
O1 Cd1 O3 92.00(6) 3_555 1_554 yes
O3 Cd1 O5 96.62(8) 1_554 3_555 yes
O3 Cd1 O3 180.00 1_554 3_556 yes
O1 Cd1 O5 88.90(8) 3_555 3_555 yes
O1 Cd1 O3 88.00(6) 3_555 3_556 yes
O3 Cd1 O5 83.38(8) 3_556 3_555 yes
O1 S1 O2 107.33(11) . . yes
O1 S1 O3 107.59(11) . . yes
O1 S1 O4 110.35(11) . . yes
O2 S1 O3 108.98(10) . . yes
O2 S1 O4 112.25(13) . . yes
O3 S1 O4 110.19(11) . . yes
Cd1 O1 S1 135.15(12) . . yes
Cd1 O3 S1 124.59(10) 1_556 . yes
Cd1 O5 H1 114(4) . . no
Cd1 O5 H2 112(3) . . no
H1 O5 H2 109(4) . . no

loop_
_geom_bond_atom_site_label_1
_geom_bond_atom_site_label_2
_geom_bond_distance
_geom_bond_site_symmetry_2
_geom_bond_publ_flag
Cd1 O1 2.2755(17) . yes
Cd1 O5 2.245(2) . yes
Cd1 O3 2.3287(18) 1_554 yes
Cd1 O1 2.2755(17) 3_555 yes
Cd1 O5 2.245(2) 3_555 yes
Cd1 O3 2.3287(18) 3_556 yes
S1 O1 1.493(2) . yes
S1 O2 1.472(2) . yes
S1 O3 1.4911(18) . yes
S1 O4 1.456(2) . yes
O5 H1 0.70(4) . no
O5 H2 0.86(4) . no

loop_
_geom_hbond_atom_site_label_D
_geom_hbond_atom_site_label_H
_geom_hbond_atom_site_label_A
_geom_hbond_distance_DH
_geom_hbond_distance_HA
_geom_hbond_distance_DA
_geom_hbond_angle_DHA
_geom_hbond_site_symmetry_A
_geom_hbond_publ_flag
O5 H1 O4 0.70(4) 1.99(4) 2.668(3) 165(4) 2_545 yes
O5 H2 O2 0.86(4) 1.85(4) 2.691(3) 164(4) 3_656 yes

loop_
_geom_torsion_atom_site_label_1
_geom_torsion_atom_site_label_2
_geom_torsion_atom_site_label_3
_geom_torsion_atom_site_label_4
_geom_torsion
_geom_torsion_site_symmetry_1
_geom_torsion_site_symmetry_4
_geom_torsion_publ_flag
O5 Cd1 O1 S1 -161.88(17) . . no
O3 Cd1 O1 S1 114.70(17) 1_554 . no
O5 Cd1 O1 S1 18.12(17) 3_555 . no
O3 Cd1 O1 S1 -65.30(17) 3_556 . no
O2 S1 O1 Cd1 -114.28(16) . . no
O3 S1 O1 Cd1 128.56(16) . . no
O4 S1 O1 Cd1 8.3(2) . . no
O1 S1 O3 Cd1 -97.18(13) . 1_556 no
O2 S1 O3 Cd1 146.75(12) . 1_556 no
O4 S1 O3 Cd1 23.17(17) . 1_556 no
